data_1511842
loop_
_publ_author_name
'Ma, Yan-Yan'
'Zhao, Deng-Gao'
'Gao, Kun'

_publ_section_title
;
 Structural Investigation and Biological Activity of Sesquiterpene
 Lactones from the Traditional Chinese HerbInula racemosa
;
_journal_issue 4
_journal_name_full 'Journal of Natural Products'
_journal_page_first 564
_journal_paper_doi 10.1021/np300742d
_journal_volume 76
_journal_year 2013
_chemical_absolute_configuration none
_chemical_formula_sum 'C15 H22 O4'
_chemical_formula_weight 266.33
_chemical_name_systematic
; 
 ? 
;
_space_group_IT_number 4
_symmetry_cell_setting monoclinic
_symmetry_space_group_name_Hall 'P 2yb'
_symmetry_space_group_name_H-M 'P 1 21 1'
_atom_sites_solution_hydrogens geom
_atom_sites_solution_primary direct
_atom_sites_solution_secondary difmap
_audit_creation_method SHELXL-97
_cell_angle_alpha 90.00
_cell_angle_beta 96.098(14)
_cell_angle_gamma 90.00
_cell_formula_units_Z 2
_cell_length_a 6.155(8)
_cell_length_b 11.287(15)
_cell_length_c 9.836(13)
_cell_measurement_reflns_used 1151
_cell_measurement_temperature 296(2)
_cell_measurement_theta_max 22.72
_cell_measurement_theta_min 2.76
_cell_volume 679.5(15)
_computing_cell_refinement 'Bruker SAINT'
_computing_data_collection 'Bruker APEX2'
_computing_data_reduction 'Bruker SAINT'
_computing_molecular_graphics 'Bruker SHELXTL'
_computing_publication_material 'Bruker SHELXTL'
_computing_structure_refinement 'SHELXL-97 (Sheldrick, 2008)'
_computing_structure_solution 'SHELXS-97 (Sheldrick, 2008)'
_diffrn_ambient_temperature 296(2)
_diffrn_measured_fraction_theta_full 0.969
_diffrn_measured_fraction_theta_max 0.969
_diffrn_measurement_device_type 'Bruker APEX-II CCD'
_diffrn_measurement_method '\f and \w scans'
_diffrn_radiation_monochromator graphite
_diffrn_radiation_source 'fine-focus sealed tube'
_diffrn_radiation_type MoK\a
_diffrn_radiation_wavelength 0.71073
_diffrn_reflns_av_R_equivalents 0.0337
_diffrn_reflns_av_sigmaI/netI 0.0699
_diffrn_reflns_limit_h_max 6
_diffrn_reflns_limit_h_min -7
_diffrn_reflns_limit_k_max 13
_diffrn_reflns_limit_k_min -13
_diffrn_reflns_limit_l_max 11
_diffrn_reflns_limit_l_min -7
_diffrn_reflns_number 3212
_diffrn_reflns_theta_full 25.50
_diffrn_reflns_theta_max 25.50
_diffrn_reflns_theta_min 2.76
_exptl_absorpt_coefficient_mu 0.093
_exptl_absorpt_correction_T_max 0.9825
_exptl_absorpt_correction_T_min 0.9789
_exptl_absorpt_correction_type multi-scan
_exptl_absorpt_process_details SADABS
_exptl_crystal_colour colorless
_exptl_crystal_density_diffrn 1.302
_exptl_crystal_density_method 'not measured'
_exptl_crystal_description block
_exptl_crystal_F_000 288
_exptl_crystal_size_max 0.23
_exptl_crystal_size_mid 0.22
_exptl_crystal_size_min 0.19
_refine_diff_density_max 0.220
_refine_diff_density_min -0.202
_refine_diff_density_rms 0.046
_refine_ls_abs_structure_details 'Flack H D (1983), Acta Cryst. A39, 876-881'
_refine_ls_abs_structure_Flack -0.8(16)
_refine_ls_extinction_coef 0.026(5)
_refine_ls_extinction_expression Fc^*^=kFc[1+0.001xFc^2^\l^3^/sin(2\q)]^-1/4^
_refine_ls_extinction_method SHELXL
_refine_ls_goodness_of_fit_ref 1.052
_refine_ls_hydrogen_treatment constr
_refine_ls_matrix_type full
_refine_ls_number_parameters 177
_refine_ls_number_reflns 2342
_refine_ls_number_restraints 1
_refine_ls_restrained_S_all 1.051
_refine_ls_R_factor_all 0.0741
_refine_ls_R_factor_gt 0.0523
_refine_ls_shift/su_max 0.000
_refine_ls_shift/su_mean 0.000
_refine_ls_structure_factor_coef Fsqd
_refine_ls_weighting_details 'calc w=1/[\s^2^(Fo^2^)+(0.0577P)^2^+0.0000P] where P=(Fo^2^+2Fc^2^)/3'
_refine_ls_weighting_scheme calc
_refine_ls_wR_factor_gt 0.1160
_refine_ls_wR_factor_ref 0.1282
_reflns_number_gt 1724
_reflns_number_total 2342
_reflns_threshold_expression >2sigma(I)
_cod_data_source_file np300742d_si_003.cif
_cod_data_source_block p21
_cod_depositor_comments
;
The following automatic conversions were performed:

'_symmetry_cell_setting' value 'Monoclinic' changed to 'monoclinic'
according to /home/saulius/struct/CIF-dictionaries/cif_core.dic
dictionary named 'cif_core.dic' version 2.4.2 from 2011-04-26.

Automatic conversion script
Id: cif_fix_values 1891 2012-01-12 08:04:46Z andrius 
;
_cod_original_cell_volume 679.5(16)
_cod_original_sg_symbol_H-M P2(1)
_cod_database_code 1511842

loop_
_symmetry_equiv_pos_as_xyz
'x, y, z'
'-x, y+1/2, -z'

loop_
_atom_site_label
_atom_site_type_symbol
_atom_site_fract_x
_atom_site_fract_y
_atom_site_fract_z
_atom_site_U_iso_or_equiv
_atom_site_adp_type
_atom_site_occupancy
_atom_site_symmetry_multiplicity
_atom_site_calc_flag
_atom_site_refinement_flags
C1 C -0.0098(5) 0.2003(3) 1.0351(3) 0.0349(8) Uani 1 1 d .
H1 H -0.0957 0.1992 1.1135 0.042 Uiso 1 1 calc R
C2 C -0.1564(5) 0.1663(3) 0.9095(3) 0.0363(8) Uani 1 1 d .
H2A H -0.2976 0.2032 0.9147 0.044 Uiso 1 1 calc R
H2B H -0.1784 0.0812 0.9115 0.044 Uiso 1 1 calc R
C3 C -0.0798(5) 0.1982(2) 0.7720(3) 0.0324(7) Uani 1 1 d .
C4 C -0.2704(5) 0.1834(3) 0.6615(4) 0.0391(8) Uani 1 1 d .
H4A H -0.3112 0.1004 0.6554 0.047 Uiso 1 1 calc R
H4B H -0.3948 0.2274 0.6875 0.047 Uiso 1 1 calc R
C5 C -0.2188(6) 0.2254(3) 0.5227(4) 0.0452(8) Uani 1 1 d .
H5 H -0.1015 0.1765 0.4926 0.054 Uiso 1 1 calc R
C6 C -0.1475(6) 0.3524(3) 0.5289(4) 0.0507(9) Uani 1 1 d .
H6A H -0.2701 0.4022 0.5461 0.061 Uiso 1 1 calc R
H6B H -0.1010 0.3752 0.4414 0.061 Uiso 1 1 calc R
C7 C 0.0366(5) 0.3717(3) 0.6391(3) 0.0386(8) Uani 1 1 d .
C8 C -0.0093(5) 0.3296(2) 0.7778(3) 0.0304(7) Uani 1 1 d .
H8 H -0.1356 0.3750 0.8018 0.036 Uiso 1 1 calc R
C9 C 0.1726(5) 0.3497(3) 0.8925(3) 0.0336(7) Uani 1 1 d .
H9A H 0.2979 0.3019 0.8756 0.040 Uiso 1 1 calc R
H9B H 0.2168 0.4322 0.8922 0.040 Uiso 1 1 calc R
C10 C 0.1055(5) 0.3188(3) 1.0324(3) 0.0318(7) Uani 1 1 d .
H10 H 0.0114 0.3814 1.0628 0.038 Uiso 1 1 calc R
C11 C 0.2994(5) 0.2991(3) 1.1401(3) 0.0351(8) Uani 1 1 d .
C12 C 0.3443(6) 0.1678(3) 1.1212(3) 0.0395(8) Uani 1 1 d .
C13 C 0.1067(5) 0.1169(3) 0.7402(3) 0.0415(8) Uani 1 1 d .
H13A H 0.0535 0.0371 0.7287 0.062 Uiso 1 1 calc R
H13B H 0.2214 0.1196 0.8143 0.062 Uiso 1 1 calc R
H13C H 0.1623 0.1428 0.6576 0.062 Uiso 1 1 calc R
C14 C 0.2242(7) 0.4183(3) 0.6135(4) 0.0543(10) Uani 1 1 d .
H14A H 0.2455 0.4403 0.5247 0.065 Uiso 1 1 calc R
H14B H 0.3354 0.4292 0.6841 0.065 Uiso 1 1 calc R
C15 C 0.4988(5) 0.3752(3) 1.1361(4) 0.0473(9) Uani 1 1 d .
H15A H 0.4665 0.4546 1.1626 0.071 Uiso 1 1 calc R
H15B H 0.5416 0.3757 1.0451 0.071 Uiso 1 1 calc R
H15C H 0.6158 0.3440 1.1982 0.071 Uiso 1 1 calc R
O1 O -0.4119(4) 0.2130(3) 0.4268(3) 0.0607(7) Uani 1 1 d .
H1A H -0.3855 0.1688 0.3644 0.091 Uiso 1 1 calc R
O2 O 0.2174(4) 0.3081(2) 1.2711(2) 0.0514(7) Uani 1 1 d .
H2 H 0.3109 0.2851 1.3308 0.077 Uiso 1 1 calc R
O3 O 0.5095(4) 0.1139(2) 1.1562(2) 0.0512(7) Uani 1 1 d .
O4 O 0.1683(3) 0.1138(2) 1.0598(2) 0.0423(6) Uani 1 1 d .

loop_
_atom_site_aniso_label
_atom_site_aniso_U_11
_atom_site_aniso_U_22
_atom_site_aniso_U_33
_atom_site_aniso_U_23
_atom_site_aniso_U_13
_atom_site_aniso_U_12
C1 0.0274(17) 0.0362(17) 0.0410(19) 0.0010(14) 0.0030(15) 0.0009(14)
C2 0.0294(17) 0.0370(16) 0.0416(19) 0.0001(14) -0.0005(15) -0.0059(14)
C3 0.0277(17) 0.0307(15) 0.0381(18) -0.0008(13) 0.0005(15) -0.0013(14)
C4 0.0300(18) 0.0417(18) 0.044(2) -0.0014(15) -0.0022(16) -0.0036(15)
C5 0.040(2) 0.0493(19) 0.045(2) 0.0012(17) -0.0039(17) 0.0044(18)
C6 0.058(2) 0.051(2) 0.041(2) 0.0086(16) -0.0077(18) -0.0036(18)
C7 0.043(2) 0.0321(16) 0.040(2) 0.0055(14) 0.0030(17) 0.0011(15)
C8 0.0263(17) 0.0317(16) 0.0328(17) 0.0000(13) 0.0016(14) 0.0027(13)
C9 0.0300(17) 0.0321(15) 0.0379(18) 0.0009(13) -0.0007(15) -0.0019(14)
C10 0.0242(16) 0.0342(16) 0.0367(17) -0.0056(13) 0.0019(14) 0.0004(13)
C11 0.0299(17) 0.0360(16) 0.0396(19) -0.0057(14) 0.0053(16) 0.0038(14)
C12 0.046(2) 0.0370(17) 0.036(2) 0.0020(14) 0.0084(18) -0.0011(17)
C13 0.038(2) 0.0360(16) 0.050(2) -0.0048(16) 0.0024(16) 0.0072(16)
C14 0.065(3) 0.054(2) 0.045(2) 0.0059(17) 0.0095(19) -0.0128(19)
C15 0.038(2) 0.0418(18) 0.060(2) -0.0047(17) -0.0052(17) -0.0019(16)
O1 0.0519(15) 0.0757(18) 0.0495(16) -0.0070(14) -0.0173(12) 0.0070(14)
O2 0.0486(15) 0.0697(16) 0.0365(14) -0.0080(13) 0.0074(12) 0.0098(13)
O3 0.0452(15) 0.0452(13) 0.0606(17) 0.0017(13) -0.0058(12) 0.0147(13)
O4 0.0429(14) 0.0328(11) 0.0498(14) 0.0030(11) -0.0023(11) -0.0019(11)

loop_
_atom_type_symbol
_atom_type_description
_atom_type_scat_dispersion_real
_atom_type_scat_dispersion_imag
_atom_type_scat_source
C C 0.0033 0.0016 'International Tables Vol C Tables 4.2.6.8 and 6.1.1.4'
H H 0.0000 0.0000 'International Tables Vol C Tables 4.2.6.8 and 6.1.1.4'
O O 0.0106 0.0060 'International Tables Vol C Tables 4.2.6.8 and 6.1.1.4'

loop_
_geom_angle_atom_site_label_1
_geom_angle_atom_site_label_2
_geom_angle_atom_site_label_3
_geom_angle
O4 C1 C2 109.8(3)
O4 C1 C10 104.3(2)
C2 C1 C10 116.9(3)
O4 C1 H1 108.5
C2 C1 H1 108.5
C10 C1 H1 108.5
C1 C2 C3 117.1(3)
C1 C2 H2A 108.0
C3 C2 H2A 108.0
C1 C2 H2B 108.0
C3 C2 H2B 108.0
H2A C2 H2B 107.3
C4 C3 C2 108.7(3)
C4 C3 C13 109.1(3)
C2 C3 C13 110.5(3)
C4 C3 C8 108.9(2)
C2 C3 C8 107.9(2)
C13 C3 C8 111.7(3)
C5 C4 C3 113.0(3)
C5 C4 H4A 109.0
C3 C4 H4A 109.0
C5 C4 H4B 109.0
C3 C4 H4B 109.0
H4A C4 H4B 107.8
O1 C5 C6 109.7(3)
O1 C5 C4 108.8(3)
C6 C5 C4 110.7(3)
O1 C5 H5 109.2
C6 C5 H5 109.2
C4 C5 H5 109.2
C5 C6 C7 111.3(3)
C5 C6 H6A 109.4
C7 C6 H6A 109.4
C5 C6 H6B 109.4
C7 C6 H6B 109.4
H6A C6 H6B 108.0
C14 C7 C6 122.0(3)
C14 C7 C8 123.7(3)
C6 C7 C8 114.3(3)
C7 C8 C9 115.7(3)
C7 C8 C3 110.5(2)
C9 C8 C3 110.6(2)
C7 C8 H8 106.5
C9 C8 H8 106.5
C3 C8 H8 106.5
C10 C9 C8 112.9(2)
C10 C9 H9A 109.0
C8 C9 H9A 109.0
C10 C9 H9B 109.0
C8 C9 H9B 109.0
H9A C9 H9B 107.8
C1 C10 C9 113.0(3)
C1 C10 C11 101.1(3)
C9 C10 C11 113.2(2)
C1 C10 H10 109.7
C9 C10 H10 109.7
C11 C10 H10 109.7
O2 C11 C15 110.4(3)
O2 C11 C12 105.3(3)
C15 C11 C12 113.2(3)
O2 C11 C10 106.7(2)
C15 C11 C10 118.7(3)
C12 C11 C10 101.3(3)
O3 C12 O4 121.4(3)
O3 C12 C11 128.0(3)
O4 C12 C11 110.6(3)
C3 C13 H13A 109.5
C3 C13 H13B 109.5
H13A C13 H13B 109.5
C3 C13 H13C 109.5
H13A C13 H13C 109.5
H13B C13 H13C 109.5
C7 C14 H14A 120.0
C7 C14 H14B 120.0
H14A C14 H14B 120.0
C11 C15 H15A 109.5
C11 C15 H15B 109.5
H15A C15 H15B 109.5
C11 C15 H15C 109.5
H15A C15 H15C 109.5
H15B C15 H15C 109.5
C5 O1 H1A 109.5
C11 O2 H2 109.5
C12 O4 C1 109.2(3)

loop_
_geom_bond_atom_site_label_1
_geom_bond_atom_site_label_2
_geom_bond_distance
C1 O4 1.468(4)
C1 C2 1.501(4)
C1 C10 1.516(4)
C1 H1 0.9800
C2 C3 1.522(5)
C2 H2A 0.9700
C2 H2B 0.9700
C3 C4 1.522(5)
C3 C13 1.528(4)
C3 C8 1.545(4)
C4 C5 1.510(5)
C4 H4A 0.9700
C4 H4B 0.9700
C5 O1 1.444(4)
C5 C6 1.498(6)
C5 H5 0.9800
C6 C7 1.499(5)
C6 H6A 0.9700
C6 H6B 0.9700
C7 C14 1.318(5)
C7 C8 1.500(4)
C8 C9 1.520(4)
C8 H8 0.9800
C9 C10 1.519(4)
C9 H9A 0.9700
C9 H9B 0.9700
C10 C11 1.526(5)
C10 H10 0.9800
C11 O2 1.437(4)
C11 C15 1.502(5)
C11 C12 1.523(5)
C12 O3 1.203(4)
C12 O4 1.330(4)
C13 H13A 0.9600
C13 H13B 0.9600
C13 H13C 0.9600
C14 H14A 0.9300
C14 H14B 0.9300
C15 H15A 0.9600
C15 H15B 0.9600
C15 H15C 0.9600
O1 H1A 0.8200
O2 H2 0.8200

loop_
_geom_torsion_atom_site_label_1
_geom_torsion_atom_site_label_2
_geom_torsion_atom_site_label_3
_geom_torsion_atom_site_label_4
_geom_torsion
O4 C1 C2 C3 -79.9(3)
C10 C1 C2 C3 38.6(4)
C1 C2 C3 C4 -166.8(3)
C1 C2 C3 C13 73.6(3)
C1 C2 C3 C8 -48.9(3)
C2 C3 C4 C5 173.8(3)
C13 C3 C4 C5 -65.7(3)
C8 C3 C4 C5 56.5(3)
C3 C4 C5 O1 -177.3(2)
C3 C4 C5 C6 -56.7(4)
O1 C5 C6 C7 173.3(3)
C4 C5 C6 C7 53.3(4)
C5 C6 C7 C14 123.9(4)
C5 C6 C7 C8 -54.0(4)
C14 C7 C8 C9 3.1(4)
C6 C7 C8 C9 -179.0(3)
C14 C7 C8 C3 -123.5(3)
C6 C7 C8 C3 54.3(3)
C4 C3 C8 C7 -53.8(3)
C2 C3 C8 C7 -171.6(3)
C13 C3 C8 C7 66.7(3)
C4 C3 C8 C9 176.8(2)
C2 C3 C8 C9 59.0(3)
C13 C3 C8 C9 -62.7(3)
C7 C8 C9 C10 173.0(2)
C3 C8 C9 C10 -60.4(3)
O4 C1 C10 C9 85.8(3)
C2 C1 C10 C9 -35.6(4)
O4 C1 C10 C11 -35.4(3)
C2 C1 C10 C11 -156.9(2)
C8 C9 C10 C1 46.9(3)
C8 C9 C10 C11 161.0(2)
C1 C10 C11 O2 -76.6(3)
C9 C10 C11 O2 162.3(2)
C1 C10 C11 C15 158.0(2)
C9 C10 C11 C15 36.8(4)
C1 C10 C11 C12 33.4(3)
C9 C10 C11 C12 -87.8(3)
O2 C11 C12 O3 -88.7(4)
C15 C11 C12 O3 32.0(5)
C10 C11 C12 O3 160.2(3)
O2 C11 C12 O4 90.0(3)
C15 C11 C12 O4 -149.3(3)
C10 C11 C12 O4 -21.1(3)
O3 C12 O4 C1 177.4(3)
C11 C12 O4 C1 -1.4(3)
C2 C1 O4 C12 149.9(2)
C10 C1 O4 C12 23.8(3)
